data_4350037
loop_
_publ_author_name
'Wu, Hui'
'Li, Jianzhe'
'Yang, Dawei'
'Tong, Peng'
'Zhao, Jinfeng'
'Wang, Baomin'
'Qu, Jingping'

_publ_section_title
;
 CO2 fixation and transformation on a thiolate-bridged dicobalt scaffold
 under oxidising conditions
;
_journal_issue 8
_journal_name_full 'Inorganic Chemistry Frontiers'
_journal_page_first 2185
_journal_paper_doi 10.1039/C9QI00423H
_journal_volume 6
_journal_year 2019
_chemical_formula_sum 'C24 H40 Co2 S2'
_chemical_formula_weight 510.54
_space_group_crystal_system monoclinic
_space_group_IT_number 11
_space_group_name_Hall '-P 2yb'
_space_group_name_H-M_alt 'P 1 21/m 1'
_atom_sites_solution_hydrogens mixed
_audit_creation_method SHELXL-2014/7
_audit_update_record
;
2019-04-04 deposited with the CCDC.	2019-07-15 downloaded from the CCDC.
;
_cell_angle_alpha 90
_cell_angle_beta 111.481(2)
_cell_angle_gamma 90
_cell_formula_units_Z 2
_cell_length_a 8.0243(7)
_cell_length_b 15.9984(13)
_cell_length_c 10.5134(9)
_cell_measurement_reflns_used 9977
_cell_measurement_temperature 223(2)
_cell_measurement_theta_max 27.3981
_cell_measurement_theta_min 2.4402
_cell_volume 1255.92(19)
_computing_cell_refinement 'Bruker SMART'
_computing_data_collection 'Bruker SMART'
_computing_data_reduction 'Bruker SAINT'
_computing_molecular_graphics 'Bruker SHELXTL'
_computing_publication_material 'Bruker SHELXTL'
_computing_structure_refinement 'Bruker SHELXTL'
_computing_structure_solution 'Bruker SHELXTL'
_diffrn_ambient_temperature 223(2)
_diffrn_measured_fraction_theta_full 0.996
_diffrn_measured_fraction_theta_max 0.996
_diffrn_measurement_device_type 'CCD area detector'
_diffrn_measurement_method 'phi and omega scans'
_diffrn_radiation_type MoK\a
_diffrn_radiation_wavelength 0.71073
_diffrn_reflns_av_R_equivalents 0.0543
_diffrn_reflns_av_unetI/netI 0.0316
_diffrn_reflns_Laue_measured_fraction_full 0.996
_diffrn_reflns_Laue_measured_fraction_max 0.996
_diffrn_reflns_limit_h_max 9
_diffrn_reflns_limit_h_min -9
_diffrn_reflns_limit_k_max 19
_diffrn_reflns_limit_k_min -19
_diffrn_reflns_limit_l_max 12
_diffrn_reflns_limit_l_min -12
_diffrn_reflns_number 15786
_diffrn_reflns_point_group_measured_fraction_full 0.996
_diffrn_reflns_point_group_measured_fraction_max 0.996
_diffrn_reflns_theta_full 24.996
_diffrn_reflns_theta_max 24.996
_diffrn_reflns_theta_min 2.440
_exptl_absorpt_coefficient_mu 1.495
_exptl_absorpt_correction_type empirical
_exptl_absorpt_process_details SADABS
_exptl_crystal_colour black
_exptl_crystal_density_diffrn 1.350
_exptl_crystal_description block
_exptl_crystal_F_000 540
_exptl_crystal_size_max 0.300
_exptl_crystal_size_mid 0.240
_exptl_crystal_size_min 0.200
_exptl_transmission_factor_max 0.7456
_exptl_transmission_factor_min 0.5050
_refine_diff_density_max 0.562
_refine_diff_density_min -0.715
_refine_diff_density_rms 0.082
_refine_ls_extinction_coef 0.014(3)
_refine_ls_extinction_expression Fc^*^=kFc[1+0.001xFc^2^\l^3^/sin(2\q)]^-1/4^
_refine_ls_extinction_method 'SHELXL-2014/7 (Sheldrick 2014'
_refine_ls_goodness_of_fit_ref 1.190
_refine_ls_hydrogen_treatment 'riding mode'
_refine_ls_matrix_type full
_refine_ls_number_parameters 165
_refine_ls_number_reflns 2300
_refine_ls_number_restraints 66
_refine_ls_restrained_S_all 1.181
_refine_ls_R_factor_all 0.0559
_refine_ls_R_factor_gt 0.0486
_refine_ls_shift/su_max 0.000
_refine_ls_shift/su_mean 0.000
_refine_ls_structure_factor_coef Fsqd
_refine_ls_weighting_details 'w=1/[\s^2^(Fo^2^)+(0.0332P)^2^+3.9185P] where P=(Fo^2^+2Fc^2^)/3'
_refine_ls_weighting_scheme calc
_refine_ls_wR_factor_gt 0.1310
_refine_ls_wR_factor_ref 0.1338
_reflns_Friedel_coverage 0.000
_reflns_number_gt 2031
_reflns_number_total 2300
_reflns_threshold_expression 'I > 2\s(I)'
_cod_data_source_file c9qi00423h2.cif
_cod_data_source_block 1_CCDC4
_cod_original_sg_symbol_H-M 'P 21/m'
_cod_database_code 4350037
_shelx_shelxl_version_number 2014/7
_shelx_space_group_comment
;
The symmetry employed for this shelxl refinement is uniquely defined
by the following loop, which should always be used as a source of
symmetry information in preference to the above space-group names.
They are only intended as comments.
;
_shelx_estimated_absorpt_t_min 0.663
_shelx_estimated_absorpt_t_max 0.754

loop_
_space_group_symop_operation_xyz
'x, y, z'
'-x, y+1/2, -z'
'-x, -y, -z'
'x, -y-1/2, z'

loop_
_atom_site_label
_atom_site_type_symbol
_atom_site_fract_x
_atom_site_fract_y
_atom_site_fract_z
_atom_site_U_iso_or_equiv
_atom_site_adp_type
_atom_site_occupancy
_atom_site_site_symmetry_order
_atom_site_calc_flag
_atom_site_refinement_flags_posn
_atom_site_refinement_flags_adp
_atom_site_refinement_flags_occupancy
_atom_site_disorder_assembly
_atom_site_disorder_group
Co1 Co 0.38793(10) 0.2500 0.04693(7) 0.0312(3) Uani 1 2 d S T P A .
Co2 Co 0.51142(11) 0.2500 0.30729(8) 0.0453(4) Uani 1 2 d S T P A .
S1 S 0.2689(3) 0.30250(13) 0.1807(2) 0.0286(6) Uani 0.500(3) 1 d . U P A 1
C21 C 0.2953(15) 0.4153(6) 0.1928(11) 0.044(2) Uani 0.500(3) 1 d . U P A 1
H21A H 0.2721 0.4378 0.1033 0.052 Uiso 0.500(3) 1 d R U P A 1
H21B H 0.4172 0.4281 0.2484 0.052 Uiso 0.500(3) 1 d R U P A 1
C22 C 0.1687(17) 0.4569(8) 0.2573(12) 0.051(3) Uani 0.500(3) 1 d . U P A 1
H22A H 0.1761 0.5044 0.2638 0.077 Uiso 0.500(3) 1 d R U P A 1
H22B H 0.0339 0.4336 0.2032 0.077 Uiso 0.500(3) 1 d R U P A 1
H22C H 0.1805 0.4238 0.3499 0.077 Uiso 0.500(3) 1 d R U P A 1
S1' S 0.4049(3) 0.37034(13) 0.17129(19) 0.0283(6) Uani 0.500(3) 1 d . U P A 2
C21' C 0.1767(14) 0.3980(7) 0.1527(11) 0.043(2) Uani 0.500(3) 1 d . U P A 2
H21C H 0.1486 0.3639 0.2173 0.051 Uiso 0.500(3) 1 d R U P A 2
H21D H 0.1018 0.3785 0.0637 0.051 Uiso 0.500(3) 1 d R U P A 2
C22' C 0.1303(19) 0.4599(10) 0.162(2) 0.090(5) Uani 0.500(3) 1 d . U P A 2
H22D H 0.0051 0.4574 0.1472 0.134 Uiso 0.500(3) 1 d R U P A 2
H22E H 0.1956 0.4812 0.2516 0.134 Uiso 0.500(3) 1 d R U P A 2
H22F H 0.1479 0.4960 0.0949 0.134 Uiso 0.500(3) 1 d R U P A 2
C1 C 0.5395(6) 0.2067(3) -0.0619(4) 0.0403(11) Uani 1 1 d . . . . .
C3 C 0.3595(7) 0.3208(3) -0.1231(5) 0.0468(12) Uani 1 1 d . . . . .
C5 C 0.2488(9) 0.2500 -0.1625(6) 0.0471(18) Uani 1 2 d S T P A .
C6 C 0.7030(9) 0.1517(5) -0.0119(7) 0.085(2) Uani 1 1 d . . . . .
H6A H 0.6665 0.0935 -0.0230 0.128 Uiso 1 1 calc R U . . .
H6B H 0.7778 0.1630 -0.0644 0.128 Uiso 1 1 calc R U . . .
H6C H 0.7700 0.1630 0.0840 0.128 Uiso 1 1 calc R U . . .
C8 C 0.2953(13) 0.4083(4) -0.1571(8) 0.102(3) Uani 1 1 d . . . . .
H8A H 0.3952 0.4466 -0.1194 0.153 Uiso 1 1 calc R U . . .
H8B H 0.2438 0.4149 -0.2556 0.153 Uiso 1 1 calc R U . . .
H8C H 0.2052 0.4205 -0.1185 0.153 Uiso 1 1 calc R U . . .
C9 C 0.0491(11) 0.2500 -0.2330(10) 0.101(4) Uani 1 2 d S T P . .
H9A H 0.0195 0.2500 -0.3301 0.152 Uiso 1 2 d R U P A .
H9B H 0.0000 0.2010 -0.2072 0.152 Uiso 1 1 d R U . . .
C11 C 0.7156(6) 0.3206(3) 0.4412(4) 0.0440(12) Uani 1 1 d . . . . .
C12 C 0.7911(8) 0.2500 0.4055(6) 0.0442(17) Uani 1 2 d S T P A .
C14 C 0.5962(6) 0.2065(3) 0.5068(4) 0.0427(11) Uani 1 1 d . . . . .
C16 C 0.7688(9) 0.4089(4) 0.4302(7) 0.081(2) Uani 1 1 d . . . . .
H16A H 0.6964 0.4462 0.4614 0.121 Uiso 1 1 calc R U . . .
H16B H 0.8942 0.4164 0.4864 0.121 Uiso 1 1 calc R U . . .
H16C H 0.7503 0.4213 0.3357 0.121 Uiso 1 1 calc R U . . .
C17 C 0.9382(10) 0.2500 0.3495(8) 0.074(3) Uani 1 2 d S T P . .
H17A H 1.0525 0.2500 0.4232 0.111 Uiso 1 2 d R U P A .
H17B H 0.9277 0.2010 0.2944 0.111 Uiso 1 1 d R U . . .
C19 C 0.4960(9) 0.1527(5) 0.5723(6) 0.0755(19) Uani 1 1 d . . . . .
H19A H 0.5169 0.0942 0.5587 0.113 Uiso 1 1 calc R U . . .
H19B H 0.5377 0.1646 0.6694 0.113 Uiso 1 1 calc R U . . .
H19C H 0.3689 0.1646 0.5310 0.113 Uiso 1 1 calc R U . . .

loop_
_atom_site_aniso_label
_atom_site_aniso_U_11
_atom_site_aniso_U_22
_atom_site_aniso_U_33
_atom_site_aniso_U_23
_atom_site_aniso_U_13
_atom_site_aniso_U_12
Co1 0.0230(4) 0.0526(6) 0.0159(4) 0.000 0.0048(3) 0.000
Co2 0.0231(5) 0.0963(8) 0.0151(4) 0.000 0.0054(3) 0.000
S1 0.0267(10) 0.0308(13) 0.0297(11) -0.0009(8) 0.0120(8) 0.0022(8)
C21 0.041(5) 0.034(5) 0.057(5) 0.002(4) 0.019(4) 0.004(4)
C22 0.056(7) 0.042(6) 0.057(6) -0.006(6) 0.022(6) 0.012(5)
S1' 0.0287(11) 0.0310(12) 0.0225(10) 0.0010(8) 0.0061(8) -0.0001(8)
C21' 0.029(5) 0.041(5) 0.052(5) -0.005(4) 0.007(4) 0.008(4)
C22' 0.050(7) 0.053(8) 0.161(14) 0.016(11) 0.034(10) 0.005(7)
C1 0.040(2) 0.059(3) 0.025(2) 0.001(2) 0.0158(18) 0.012(2)
C3 0.063(3) 0.046(3) 0.038(3) 0.013(2) 0.027(2) 0.013(2)
C5 0.032(3) 0.083(6) 0.019(3) 0.000 0.001(3) 0.000
C6 0.085(5) 0.114(6) 0.070(4) 0.027(4) 0.044(4) 0.060(4)
C8 0.169(8) 0.062(4) 0.100(6) 0.046(4) 0.081(6) 0.054(5)
C9 0.042(5) 0.195(14) 0.049(5) 0.000 -0.003(4) 0.000
C11 0.039(2) 0.056(3) 0.028(2) 0.005(2) 0.0026(19) -0.002(2)
C12 0.025(3) 0.085(5) 0.017(3) 0.000 0.001(2) 0.000
C14 0.040(2) 0.062(3) 0.022(2) 0.003(2) 0.0069(18) -0.005(2)
C16 0.076(4) 0.075(5) 0.081(5) 0.023(4) 0.017(4) -0.012(4)
C17 0.038(4) 0.143(9) 0.040(4) 0.000 0.014(3) 0.000
C19 0.072(4) 0.098(5) 0.061(4) 0.013(4) 0.030(3) -0.017(4)

loop_
_atom_type_symbol
_atom_type_description
_atom_type_scat_dispersion_real
_atom_type_scat_dispersion_imag
_atom_type_scat_source
C C 0.0033 0.0016 'International Tables Vol C Tables 4.2.6.8 and 6.1.1.4'
H H 0.0000 0.0000 'International Tables Vol C Tables 4.2.6.8 and 6.1.1.4'
Co Co 0.3494 0.9721 'International Tables Vol C Tables 4.2.6.8 and 6.1.1.4'
S S 0.1246 0.1234 'International Tables Vol C Tables 4.2.6.8 and 6.1.1.4'

loop_
_geom_angle_atom_site_label_1
_geom_angle_atom_site_label_2
_geom_angle_atom_site_label_3
_geom_angle
_geom_angle_site_symmetry_1
_geom_angle_site_symmetry_3
C3 Co1 C3 66.8(3) . 4_565
C3 Co1 C5 39.80(18) . .
C3 Co1 C5 39.80(18) 4_565 .
C3 Co1 C1 40.21(19) . 4_565
C3 Co1 C1 66.71(19) 4_565 4_565
C5 Co1 C1 67.0(2) . 4_565
C3 Co1 C1 66.71(19) . .
C3 Co1 C1 40.21(19) 4_565 .
C5 Co1 C1 67.0(2) . .
C1 Co1 C1 39.1(3) 4_565 .
C3 Co1 S1 114.88(15) . .
C3 Co1 S1 148.55(16) 4_565 .
C5 Co1 S1 120.12(18) . .
C1 Co1 S1 136.54(15) 4_565 .
C1 Co1 S1 171.22(14) . .
C3 Co1 S1 148.55(16) . 4_565
C3 Co1 S1 114.88(15) 4_565 4_565
C5 Co1 S1 120.12(18) . 4_565
C1 Co1 S1 171.22(14) 4_565 4_565
C1 Co1 S1 136.54(15) . 4_565
S1 Co1 S1 46.22(11) . 4_565
C3 Co1 S1' 156.69(16) . 4_565
C3 Co1 S1' 89.86(15) 4_565 4_565
C5 Co1 S1' 120.00(7) . 4_565
C1 Co1 S1' 131.96(15) 4_565 4_565
C1 Co1 S1' 96.30(14) . 4_565
C3 Co1 S1' 89.86(15) . .
C3 Co1 S1' 156.69(16) 4_565 .
C5 Co1 S1' 120.00(7) . .
C1 Co1 S1' 96.30(14) 4_565 .
C1 Co1 S1' 131.96(15) . .
S1' Co1 S1' 113.43(10) 4_565 .
C3 Co1 Co2 144.04(15) . .
C3 Co1 Co2 144.04(15) 4_565 .
C5 Co1 Co2 171.13(19) . .
C1 Co1 Co2 121.18(12) 4_565 .
C1 Co1 Co2 121.18(12) . .
S1 Co1 Co2 52.07(6) . .
S1 Co1 Co2 52.08(6) 4_565 .
S1' Co1 Co2 58.07(5) 4_565 .
S1' Co1 Co2 58.07(5) . .
C11 Co2 C11 66.4(3) . 4_565
C11 Co2 C14 66.98(19) . .
C11 Co2 C14 40.65(19) 4_565 .
C11 Co2 C14 40.65(19) . 4_565
C11 Co2 C14 66.98(19) 4_565 4_565
C14 Co2 C14 39.2(3) . 4_565
C11 Co2 C12 39.22(16) . .
C11 Co2 C12 39.22(16) 4_565 .
C14 Co2 C12 66.9(2) . .
C14 Co2 C12 66.9(2) 4_565 .
C11 Co2 S1 122.44(15) . .
C11 Co2 S1 167.59(16) 4_565 .
C14 Co2 S1 131.53(14) . .
C14 Co2 S1 113.15(14) 4_565 .
C12 Co2 S1 153.11(10) . .
C11 Co2 S1 167.59(16) . 4_565
C11 Co2 S1 122.44(15) 4_565 4_565
C14 Co2 S1 113.15(14) . 4_565
C14 Co2 S1 131.53(14) 4_565 4_565
C12 Co2 S1 153.11(10) . 4_565
S1 Co2 S1 47.40(11) . 4_565
C11 Co2 S1' 151.65(16) . 4_565
C11 Co2 S1' 89.31(14) 4_565 4_565
C14 Co2 S1' 104.50(15) . 4_565
C14 Co2 S1' 142.86(15) 4_565 4_565
C12 Co2 S1' 112.47(9) . 4_565
C11 Co2 S1' 89.31(14) . .
C11 Co2 S1' 151.65(16) 4_565 .
C14 Co2 S1' 142.86(15) . .
C14 Co2 S1' 104.50(15) 4_565 .
C12 Co2 S1' 112.47(9) . .
S1' Co2 S1' 109.09(10) 4_565 .
C11 Co2 Co1 129.27(13) . .
C11 Co2 Co1 129.27(13) 4_565 .
C14 Co2 Co1 160.25(14) . .
C14 Co2 Co1 160.26(14) 4_565 .
C12 Co2 Co1 116.97(17) . .
S1 Co2 Co1 53.88(6) . .
S1 Co2 Co1 53.88(6) 4_565 .
S1' Co2 Co1 55.79(5) 4_565 .
S1' Co2 Co1 55.79(5) . .
S1 S1 C21 173.6(4) 4_565 .
S1 S1 Co2 66.30(6) 4_565 .
C21 S1 Co2 107.3(4) . .
S1 S1 Co1 66.89(5) 4_565 .
C21 S1 Co1 111.6(3) . .
Co2 S1 Co1 74.04(7) . .
C22 C21 S1 112.1(8) . .
C22 C21 H21A 110.1 . .
S1 C21 H21A 109.1 . .
C22 C21 H21B 109.0 . .
S1 C21 H21B 108.7 . .
H21A C21 H21B 107.8 . .
C21 C22 H22A 114.9 . .
C21 C22 H22B 107.9 . .
H22A C22 H22B 114.7 . .
C21 C22 H22C 109.0 . .
H22A C22 H22C 115.4 . .
H22B C22 H22C 92.6 . .
C21' S1' Co1 107.1(3) . .
C21' S1' Co2 112.9(4) . .
Co1 S1' Co2 66.14(6) . .
C22' C21' S1' 125.5(12) . .
C22' C21' H21C 106.3 . .
S1' C21' H21C 105.8 . .
C22' C21' H21D 105.9 . .
S1' C21' H21D 105.7 . .
H21C C21' H21D 106.2 . .
C21' C22' H22D 108.9 . .
C21' C22' H22E 109.5 . .
H22D C22' H22E 109.5 . .
C21' C22' H22F 110.0 . .
H22D C22' H22F 109.5 . .
H22E C22' H22F 109.5 . .
C1 C1 C3 108.1(3) 4_565 4_565
C1 C1 C6 125.8(4) 4_565 .
C3 C1 C6 126.0(5) 4_565 .
C1 C1 Co1 70.47(14) 4_565 .
C3 C1 Co1 69.4(3) 4_565 .
C6 C1 Co1 128.0(3) . .
C5 C3 C1 108.1(4) . 4_565
C5 C3 C8 124.2(6) . .
C1 C3 C8 127.3(6) 4_565 .
C5 C3 Co1 70.6(3) . .
C1 C3 Co1 70.4(3) 4_565 .
C8 C3 Co1 130.2(4) . .
C3 C5 C3 107.5(6) . 4_565
C3 C5 C9 126.3(3) . .
C3 C5 C9 126.3(3) 4_565 .
C3 C5 Co1 69.6(3) . .
C3 C5 Co1 69.6(3) 4_565 .
C9 C5 Co1 126.0(6) . .
C1 C6 H6A 109.5 . .
C1 C6 H6B 109.5 . .
H6A C6 H6B 109.5 . .
C1 C6 H6C 109.5 . .
H6A C6 H6C 109.5 . .
H6B C6 H6C 109.5 . .
C3 C8 H8A 109.5 . .
C3 C8 H8B 109.5 . .
H8A C8 H8B 109.5 . .
C3 C8 H8C 109.5 . .
H8A C8 H8C 109.5 . .
H8B C8 H8C 109.5 . .
C5 C9 H9A 109.2 . .
C5 C9 H9B 109.6 . .
H9A C9 H9B 109.5 . .
C12 C11 C14 108.5(5) . 4_565
C12 C11 C16 125.4(5) . .
C14 C11 C16 125.6(5) 4_565 .
C12 C11 Co2 71.8(3) . .
C14 C11 Co2 70.1(3) 4_565 .
C16 C11 Co2 130.1(4) . .
C11 C12 C11 107.9(6) 4_565 .
C11 C12 C17 126.0(3) 4_565 .
C11 C12 C17 126.0(3) . .
C11 C12 Co2 69.0(3) 4_565 .
C11 C12 Co2 69.0(3) . .
C17 C12 Co2 131.4(5) . .
C14 C14 C11 107.5(3) 4_565 4_565
C14 C14 C19 124.9(4) 4_565 .
C11 C14 C19 127.5(5) 4_565 .
C14 C14 Co2 70.39(14) 4_565 .
C11 C14 Co2 69.2(3) 4_565 .
C19 C14 Co2 128.5(4) . .
C11 C16 H16A 109.5 . .
C11 C16 H16B 109.5 . .
H16A C16 H16B 109.5 . .
C11 C16 H16C 109.5 . .
H16A C16 H16C 109.5 . .
H16B C16 H16C 109.5 . .
C12 C17 H17A 109.9 . .
C12 C17 H17B 109.2 . .
H17A C17 H17B 109.5 . .
C14 C19 H19A 109.5 . .
C14 C19 H19B 109.5 . .
H19A C19 H19B 109.5 . .
C14 C19 H19C 109.5 . .
H19A C19 H19C 109.5 . .
H19B C19 H19C 109.5 . .

loop_
_geom_bond_atom_site_label_1
_geom_bond_atom_site_label_2
_geom_bond_distance
_geom_bond_site_symmetry_2
Co1 C3 2.058(5) .
Co1 C3 2.058(5) 4_565
Co1 C5 2.072(6) .
Co1 C1 2.070(4) 4_565
Co1 C1 2.070(4) .
Co1 S1 2.140(2) .
Co1 S1 2.140(2) 4_565
Co1 S1' 2.303(2) 4_565
Co1 S1' 2.303(2) .
Co1 Co2 2.5472(10) .
Co2 C11 2.062(5) .
Co2 C11 2.062(5) 4_565
Co2 C14 2.074(4) .
Co2 C14 2.074(4) 4_565
Co2 C12 2.099(6) .
Co2 S1 2.090(2) .
Co2 S1 2.090(2) 4_565
Co2 S1' 2.364(2) 4_565
Co2 S1' 2.364(2) .
S1 S1 1.680(4) 4_565
S1 C21 1.817(10) .
C21 C22 1.561(15) .
C21 H21A 0.9601 .
C21 H21B 0.9600 .
C22 H22A 0.7632 .
C22 H22B 1.0873 .
C22 H22C 1.0807 .
S1' C21' 1.823(10) .
C21' C22' 1.074(17) .
C21' H21C 0.9600 .
C21' H21D 0.9601 .
C22' H22D 0.9600 .
C22' H22E 0.9600 .
C22' H22F 0.9600 .
C1 C1 1.384(10) 4_565
C1 C3 1.419(7) 4_565
C1 C6 1.506(7) .
C3 C5 1.406(6) .
C3 C1 1.419(7) 4_565
C3 C8 1.489(8) .
C5 C3 1.406(6) 4_565
C5 C9 1.499(10) .
C6 H6A 0.9700 .
C6 H6B 0.9700 .
C6 H6C 0.9700 .
C8 H8A 0.9700 .
C8 H8B 0.9700 .
C8 H8C 0.9700 .
C9 H9A 0.9600 .
C9 H9B 0.9600 .
C11 C12 1.397(6) .
C11 C14 1.437(7) 4_565
C11 C16 1.492(8) .
C12 C11 1.397(6) 4_565
C12 C17 1.499(9) .
C14 C14 1.393(10) 4_565
C14 C11 1.437(7) 4_565
C14 C19 1.506(7) .
C16 H16A 0.9700 .
C16 H16B 0.9700 .
C16 H16C 0.9700 .
C17 H17A 0.9600 .
C17 H17B 0.9599 .
C19 H19A 0.9700 .
C19 H19B 0.9700 .
C19 H19C 0.9700 .

loop_
_geom_torsion_atom_site_label_1
_geom_torsion_atom_site_label_2
_geom_torsion_atom_site_label_3
_geom_torsion_atom_site_label_4
_geom_torsion
_geom_torsion_site_symmetry_1
_geom_torsion_site_symmetry_4
Co2 S1 C21 C22 -115.8(8) . .
Co1 S1 C21 C22 165.0(7) . .
Co1 S1' C21' C22' -154.1(17) . .
Co2 S1' C21' C22' 135.1(17) . .
C1 C3 C5 C3 1.2(7) 4_565 4_565
C8 C3 C5 C3 174.5(4) . 4_565
Co1 C3 C5 C3 -59.5(4) . 4_565
C1 C3 C5 C9 -179.0(7) 4_565 .
C8 C3 C5 C9 -5.7(10) . .
Co1 C3 C5 C9 120.3(7) . .
C1 C3 C5 Co1 60.7(3) 4_565 .
C8 C3 C5 Co1 -126.0(5) . .
C14 C11 C12 C11 2.8(7) 4_565 4_565
C16 C11 C12 C11 175.2(4) . 4_565
Co2 C11 C12 C11 -58.1(4) . 4_565
C14 C11 C12 C17 -172.6(6) 4_565 .
C16 C11 C12 C17 -0.2(9) . .
Co2 C11 C12 C17 126.6(6) . .
C14 C11 C12 Co2 60.9(3) 4_565 .
C16 C11 C12 Co2 -126.7(5) . .
